data_4025334
loop_
_publ_author_name
'Marina Martjuga'
'Dmitry Shabashov'
'Sergey Belyakov'
'Edvards Liepinsh'
'Edgars Suna'

_publ_section_title
;
 Asymmetric Synthesis of 1,3-Diamines by Diastereoselective Reduction of
 Enantiopure N-tert-Butanesulfinylketimines: Unusual Directing Effects of
 the ortho-Substituent
;
_journal_name_full 'Journal of Organic Chemistry'
_journal_page_first 2357
_journal_page_last 2368
_journal_paper_doi 10.1021/jo100173f
_journal_volume 75
_journal_year 2010
_chemical_absolute_configuration rmad
_chemical_formula_moiety 'C22 H23 Cl N2 O S'
_chemical_formula_sum 'C22 H23 Cl N2 O S'
_chemical_formula_weight 398.93
_chemical_name_systematic
; 
 ? 
;
_space_group_IT_number 4
_symmetry_cell_setting monoclinic
_symmetry_space_group_name_Hall 'P 2yb'
_symmetry_space_group_name_H-M 'P 1 21 1'
_atom_sites_solution_hydrogens mixed
_atom_sites_solution_primary direct
_atom_sites_solution_secondary difmap
_audit_creation_method SHELXL-97
_cell_angle_alpha 90.00
_cell_angle_beta 93.1231(18)
_cell_angle_gamma 90.00
_cell_formula_units_Z 4
_cell_length_a 17.0011(7)
_cell_length_b 5.8887(2)
_cell_length_c 20.1269(9)
_cell_measurement_reflns_used 1724
_cell_measurement_temperature 193(2)
_cell_measurement_theta_max 25.5
_cell_measurement_theta_min 0.7
_cell_volume 2012.00(14)
_computing_structure_refinement 'SHELXL-97 (Sheldrick, 1997)'
_computing_structure_solution 'SHELXS-97 (Sheldrick, 1990)'
_diffrn_ambient_temperature 193(2)
_diffrn_measured_fraction_theta_full 0.994
_diffrn_measured_fraction_theta_max 0.994
_diffrn_measurement_device_type 'Bruker-Nonius KappaCCD '
_diffrn_measurement_method CCD
_diffrn_radiation_monochromator graphite
_diffrn_radiation_source 'fine-focus sealed tube'
_diffrn_radiation_type MoK\a
_diffrn_radiation_wavelength 0.71073
_diffrn_reflns_av_R_equivalents 0.0000
_diffrn_reflns_av_sigmaI/netI 0.1220
_diffrn_reflns_limit_h_max 22
_diffrn_reflns_limit_h_min -21
_diffrn_reflns_limit_k_max 7
_diffrn_reflns_limit_k_min -6
_diffrn_reflns_limit_l_max 26
_diffrn_reflns_limit_l_min -26
_diffrn_reflns_number 8043
_diffrn_reflns_theta_full 27.50
_diffrn_reflns_theta_max 27.50
_diffrn_reflns_theta_min 2.41
_exptl_absorpt_coefficient_mu 0.308
_exptl_absorpt_correction_type none
_exptl_crystal_colour 'Yellow '
_exptl_crystal_density_diffrn 1.317
_exptl_crystal_density_method 'not measured'
_exptl_crystal_description Needle
_exptl_crystal_F_000 840
_exptl_crystal_size_max 0.30
_exptl_crystal_size_mid 0.07
_exptl_crystal_size_min 0.04
_refine_diff_density_max 0.374
_refine_diff_density_min -0.299
_refine_diff_density_rms 0.067
_refine_ls_abs_structure_details 'Flack H D (1983), Acta Cryst. A39, 876-881'
_refine_ls_abs_structure_Flack 0.03(11)
_refine_ls_extinction_method none
_refine_ls_goodness_of_fit_ref 1.014
_refine_ls_hydrogen_treatment constr
_refine_ls_matrix_type full
_refine_ls_number_parameters 487
_refine_ls_number_reflns 8043
_refine_ls_number_restraints 1
_refine_ls_restrained_S_all 1.014
_refine_ls_R_factor_all 0.1377
_refine_ls_R_factor_gt 0.0745
_refine_ls_shift/su_max 0.004
_refine_ls_shift/su_mean 0.001
_refine_ls_structure_factor_coef Fsqd
_refine_ls_weighting_details 'w=1/[\s^2^(Fo^2^)+(0.0415P)^2^+2.3588P] where P=(Fo^2^+2Fc^2^)/3'
_refine_ls_weighting_scheme calc
_refine_ls_wR_factor_gt 0.1339
_refine_ls_wR_factor_ref 0.1625
_reflns_number_gt 5010
_reflns_number_total 8043
_reflns_threshold_expression >2sigma(I)
_cod_data_source_file jo100173f_si_005.cif
_cod_data_source_block m719
_cod_depositor_comments
;
The following automatic conversions were performed:

'_refine_ls_weighting_scheme' value 'calc
w=1/[\s^2^(Fo^2^)+(0.0415P)^2^+2.3588P] where P=(Fo^2^+2Fc^2^)/3' was
changed to 'calc'. New tag '_refine_ls_weighting_details' was
created. The value of the new tag was set to
'w=1/[\s^2^(Fo^2^)+(0.0415P)^2^+2.3588P] where P=(Fo^2^+2Fc^2^)/3'.

Automatic conversion script
Id: cif_fix_values 3143 2015-03-26 13:38:13Z robertas 
;
_cod_original_sg_symbol_H-M 'P 21'
_cod_database_code 4025334
_cod_database_fobs_code 4025334

loop_
_symmetry_equiv_pos_as_xyz
'x, y, z'
'-x, y+1/2, -z'

loop_
_atom_site_label
_atom_site_type_symbol
_atom_site_fract_x
_atom_site_fract_y
_atom_site_fract_z
_atom_site_U_iso_or_equiv
_atom_site_adp_type
_atom_site_occupancy
_atom_site_calc_flag
_atom_site_refinement_flags
_atom_site_disorder_assembly
_atom_site_disorder_group
S9 S -0.23555(8) -0.6152(2) 0.18119(7) 0.0304(3) Uani 1 d . . .
Cl77 Cl -0.11460(10) -0.8691(3) -0.62433(8) 0.0496(5) Uani 1 d . . .
S59 S -0.26258(9) -0.1937(3) -0.32716(7) 0.0371(4) Uani 1 d . . .
Cl27 Cl -0.11395(10) 0.0804(3) -0.12627(8) 0.0493(5) Uani 1 d . . .
O10 O -0.3016(2) -0.7198(7) 0.14168(18) 0.0401(10) Uani 1 d . . .
N8 N -0.1904(2) -0.3939(8) 0.1454(2) 0.0271(11) Uani 1 d . . .
N25 N -0.0893(3) -0.0400(8) 0.1655(2) 0.0330(12) Uani 1 d . . .
H25 H -0.1156 -0.1633 0.1862 0.040 Uiso 1 d R . .
N58 N -0.1961(3) -0.3904(9) -0.3535(2) 0.0318(11) Uani 1 d . . .
N75 N -0.0806(3) -0.7079(9) -0.3352(2) 0.0345(11) Uani 1 d . . .
H75 H -0.1139 -0.6022 -0.3150 0.041 Uiso 1 d R . .
C7 C -0.2026(3) -0.3246(9) 0.0846(3) 0.0241(12) Uani 1 d . . .
C11 C -0.2812(3) -0.4505(10) 0.2478(3) 0.0332(14) Uani 1 d . . .
C56 C -0.1538(3) -0.6635(9) -0.5101(3) 0.0264(13) Uani 1 d . . .
H56 H -0.1879 -0.5729 -0.5389 0.032 Uiso 1 d R . .
C57 C -0.2058(3) -0.4609(10) -0.4141(3) 0.0267(13) Uani 1 d . . .
C65 C -0.2725(3) -0.3919(10) -0.4619(3) 0.0282(13) Uani 1 d . . .
C51 C -0.1504(3) -0.6235(10) -0.4406(3) 0.0263(12) Uani 1 d . . .
C23 C -0.3919(3) -0.3167(10) -0.0266(3) 0.0261(13) Uani 1 d . . .
C3 C -0.0575(3) 0.1666(10) 0.0676(3) 0.0327(14) Uani 1 d . . .
H3 H -0.0181 0.2466 0.0982 0.039 Uiso 1 d R . .
C55 C -0.1091(3) -0.8283(10) -0.5381(3) 0.0308(14) Uani 1 d . . .
C63 C -0.3344(4) -0.1614(11) -0.2136(3) 0.0436(16) Uani 1 d . . .
H63A H -0.3516 -0.2229 -0.1727 0.052 Uiso 1 d R . .
H63B H -0.2998 -0.0352 -0.2041 0.052 Uiso 1 d R . .
H63C H -0.3793 -0.1111 -0.2407 0.052 Uiso 1 d R . .
C6 C -0.1528(3) -0.1168(11) -0.0118(3) 0.0293(13) Uani 1 d . . .
H6 H -0.1851 -0.2173 -0.0409 0.035 Uiso 1 d R . .
C52 C -0.0945(3) -0.7547(9) -0.4010(3) 0.0282(13) Uani 1 d . . .
C24 C -0.3303(3) -0.2563(9) 0.0226(3) 0.0268(13) Uani 1 d . . .
H24 H -0.3355 -0.1143 0.0490 0.032 Uiso 1 d R . .
C15 C -0.2695(3) -0.4022(10) 0.0372(3) 0.0268(13) Uani 1 d . . .
C1 C -0.1506(3) -0.1503(9) 0.0574(3) 0.0248(12) Uani 1 d . . .
C16 C -0.2655(3) -0.6136(10) 0.0033(3) 0.0298(13) Uani 1 d . . .
H16 H -0.2226 -0.7154 0.0142 0.036 Uiso 1 d R . .
C53 C -0.0543(3) -0.9309(10) -0.4311(3) 0.0324(14) Uani 1 d . . .
H53 H -0.0198 -1.0433 -0.4030 0.039 Uiso 1 d R . .
C68 C -0.3869(3) -0.2617(9) -0.5603(3) 0.0329(15) Uani 1 d . . .
C5 C -0.1090(3) 0.0471(10) -0.0401(3) 0.0329(14) Uani 1 d . . .
C21 C -0.5117(3) -0.2295(11) -0.0890(3) 0.0360(15) Uani 1 d . . .
H21 H -0.5549 -0.1282 -0.0994 0.043 Uiso 1 d R . .
C2 C -0.0987(3) -0.0096(10) 0.0986(3) 0.0304(14) Uani 1 d . . .
O60 O -0.2137(3) 0.0024(7) -0.3050(2) 0.0658(15) Uani 1 d . . .
C17 C -0.3225(3) -0.6722(11) -0.0443(3) 0.0351(14) Uani 1 d . . .
H17 H -0.3263 -0.8257 -0.0644 0.042 Uiso 1 d R . .
C61 C -0.2904(3) -0.3428(10) -0.2522(3) 0.0318(14) Uani 1 d . . .
C66 C -0.2693(3) -0.1762(12) -0.4944(3) 0.0392(15) Uani 1 d . . .
H66 H -0.2276 -0.0731 -0.4815 0.047 Uiso 1 d R . .
C54 C -0.0606(3) -0.9701(11) -0.4979(3) 0.0332(14) Uani 1 d . . .
H54 H -0.0318 -1.0895 -0.5192 0.040 Uiso 1 d R . .
C12 C -0.2187(4) -0.3310(12) 0.2904(3) 0.0437(16) Uani 1 d . . .
H12A H -0.2425 -0.2476 0.3250 0.052 Uiso 1 d R . .
H12B H -0.1827 -0.4407 0.3098 0.052 Uiso 1 d R . .
H12C H -0.1908 -0.2281 0.2631 0.052 Uiso 1 d R . .
C22 C -0.4553(3) -0.1679(10) -0.0423(3) 0.0315(14) Uani 1 d . . .
H22 H -0.4591 -0.0299 -0.0141 0.038 Uiso 1 d R . .
C74 C -0.3336(3) -0.5322(10) -0.4769(3) 0.0332(15) Uani 1 d . . .
H74 H -0.3369 -0.6747 -0.4541 0.040 Uiso 1 d R . .
C19 C -0.4474(3) -0.5844(11) -0.1081(3) 0.0348(14) Uani 1 d . . .
H19 H -0.4472 -0.7192 -0.1352 0.042 Uiso 1 d R . .
C72 C -0.4572(3) -0.6216(13) -0.5443(3) 0.0441(16) Uani 1 d . . .
H72 H -0.4609 -0.7628 -0.5208 0.053 Uiso 1 d R . .
C18 C -0.3865(3) -0.5273(10) -0.0597(3) 0.0291(14) Uani 1 d . . .
C26 C -0.0404(4) 0.1099(13) 0.2073(3) 0.0464(17) Uani 1 d . . .
H26A H -0.0420 0.0614 0.2528 0.056 Uiso 1 d R . .
H26B H 0.0128 0.1042 0.1939 0.056 Uiso 1 d R . .
H26C H -0.0598 0.2626 0.2032 0.056 Uiso 1 d R . .
C4 C -0.0628(3) 0.1919(11) -0.0013(3) 0.0363(15) Uani 1 d . . .
H4 H -0.0342 0.3124 -0.0212 0.044 Uiso 1 d R . .
C67 C -0.3246(4) -0.1167(11) -0.5429(3) 0.0392(15) Uani 1 d . . .
H67 H -0.3207 0.0262 -0.5654 0.047 Uiso 1 d R . .
C14 C -0.3423(4) -0.2866(11) 0.2154(3) 0.0444(17) Uani 1 d . . .
H14A H -0.3670 -0.2013 0.2491 0.053 Uiso 1 d R . .
H14B H -0.3159 -0.1845 0.1868 0.053 Uiso 1 d R . .
H14C H -0.3816 -0.3706 0.1896 0.053 Uiso 1 d R . .
C20 C -0.5087(3) -0.4374(11) -0.1225(3) 0.0374(16) Uani 1 d . . .
H20 H -0.5493 -0.4781 -0.1553 0.045 Uiso 1 d R . .
C76 C -0.0373(4) -0.8651(13) -0.2909(3) 0.0438(17) Uani 1 d . . .
H76A H -0.0334 -0.8079 -0.2462 0.053 Uiso 1 d R . .
H76B H -0.0646 -1.0080 -0.2917 0.053 Uiso 1 d R . .
H76C H 0.0145 -0.8858 -0.3065 0.053 Uiso 1 d R . .
C73 C -0.3940(3) -0.4734(10) -0.5269(3) 0.0334(15) Uani 1 d . . .
C13 C -0.3214(4) -0.6328(12) 0.2879(3) 0.0447(16) Uani 1 d . . .
H13A H -0.3471 -0.5629 0.3240 0.054 Uiso 1 d R . .
H13B H -0.3596 -0.7129 0.2600 0.054 Uiso 1 d R . .
H13C H -0.2822 -0.7373 0.3054 0.054 Uiso 1 d R . .
C69 C -0.4467(4) -0.2068(13) -0.6122(3) 0.0489(18) Uani 1 d . . .
H69 H -0.4432 -0.0639 -0.6348 0.059 Uiso 1 d R . .
C62 C -0.2192(4) -0.4296(15) -0.2108(3) 0.063(2) Uani 1 d . . .
H62A H -0.2357 -0.5079 -0.1720 0.076 Uiso 1 d R . .
H62B H -0.1896 -0.5311 -0.2371 0.076 Uiso 1 d R . .
H62C H -0.1870 -0.3021 -0.1973 0.076 Uiso 1 d R . .
C64 C -0.3449(4) -0.5339(11) -0.2760(4) 0.055(2) Uani 1 d . . .
H64A H -0.3606 -0.6182 -0.2381 0.066 Uiso 1 d R . .
H64B H -0.3906 -0.4705 -0.2991 0.066 Uiso 1 d R . .
H64C H -0.3183 -0.6331 -0.3053 0.066 Uiso 1 d R . .
C70 C -0.5056(4) -0.3546(13) -0.6277(4) 0.0498(19) Uani 1 d . . .
H70 H -0.5445 -0.3188 -0.6625 0.060 Uiso 1 d R . .
C71 C -0.5110(4) -0.5641(12) -0.5932(4) 0.0502(19) Uani 1 d . . .
H71 H -0.5538 -0.6650 -0.6052 0.060 Uiso 1 d R . .

loop_
_atom_site_aniso_label
_atom_site_aniso_U_11
_atom_site_aniso_U_22
_atom_site_aniso_U_33
_atom_site_aniso_U_23
_atom_site_aniso_U_13
_atom_site_aniso_U_12
S9 0.0328(7) 0.0248(7) 0.0334(8) 0.0039(6) 0.0019(6) 0.0010(6)
Cl77 0.0530(10) 0.0624(12) 0.0334(9) -0.0171(9) 0.0023(7) 0.0076(8)
S59 0.0468(9) 0.0299(8) 0.0357(8) 0.0003(7) 0.0128(7) 0.0071(7)
Cl27 0.0569(10) 0.0564(12) 0.0351(9) 0.0133(8) 0.0071(8) -0.0020(8)
O10 0.048(2) 0.036(2) 0.036(2) 0.0020(19) -0.0020(18) -0.0143(19)
N8 0.025(2) 0.025(3) 0.031(3) 0.002(2) 0.002(2) -0.001(2)
N25 0.034(3) 0.031(3) 0.034(3) -0.001(2) -0.001(2) -0.009(2)
N58 0.030(3) 0.034(3) 0.031(3) -0.003(2) 0.004(2) 0.003(2)
N75 0.033(3) 0.042(3) 0.029(3) 0.005(2) 0.003(2) 0.001(2)
C7 0.023(3) 0.023(3) 0.027(3) -0.004(3) 0.005(2) 0.001(2)
C11 0.040(3) 0.031(4) 0.028(3) 0.005(3) 0.001(3) -0.001(3)
C56 0.025(3) 0.022(3) 0.032(3) 0.001(3) 0.001(2) -0.001(2)
C57 0.026(3) 0.022(3) 0.032(3) 0.002(3) 0.004(2) -0.003(2)
C65 0.025(3) 0.033(4) 0.026(3) 0.001(3) 0.005(2) 0.003(3)
C51 0.028(3) 0.024(3) 0.027(3) 0.003(3) 0.002(2) -0.005(2)
C23 0.025(3) 0.024(3) 0.030(3) 0.003(3) 0.011(2) -0.002(2)
C3 0.027(3) 0.027(3) 0.044(4) 0.000(3) 0.002(3) -0.003(2)
C55 0.032(3) 0.037(4) 0.024(3) 0.000(3) 0.003(2) -0.005(3)
C63 0.061(4) 0.036(4) 0.036(3) 0.000(3) 0.021(3) 0.006(3)
C6 0.026(3) 0.032(3) 0.030(3) -0.003(3) 0.001(2) 0.002(3)
C52 0.029(3) 0.027(3) 0.029(3) 0.005(3) 0.004(2) -0.002(2)
C24 0.029(3) 0.024(3) 0.027(3) 0.001(3) 0.000(2) -0.002(2)
C15 0.023(3) 0.026(3) 0.031(3) 0.005(3) 0.001(2) -0.005(2)
C1 0.019(3) 0.026(3) 0.030(3) 0.001(3) 0.003(2) 0.002(2)
C16 0.032(3) 0.023(3) 0.034(3) -0.002(3) -0.001(2) 0.000(3)
C53 0.026(3) 0.033(3) 0.038(4) 0.014(3) 0.001(3) 0.005(2)
C68 0.040(4) 0.023(3) 0.037(4) 0.002(3) 0.010(3) 0.004(2)
C5 0.030(3) 0.034(4) 0.035(4) 0.005(3) 0.005(3) 0.005(3)
C21 0.030(3) 0.043(4) 0.034(3) 0.012(3) -0.004(3) -0.003(3)
C2 0.029(3) 0.027(3) 0.035(4) -0.006(3) 0.003(3) 0.005(2)
O60 0.077(3) 0.030(2) 0.094(4) -0.018(3) 0.046(3) -0.020(2)
C17 0.037(3) 0.027(4) 0.042(3) -0.004(3) 0.008(3) 0.005(3)
C61 0.039(3) 0.023(3) 0.035(3) 0.002(3) 0.010(3) -0.001(2)
C66 0.035(3) 0.042(4) 0.041(3) 0.003(3) 0.006(3) -0.002(3)
C54 0.033(3) 0.028(3) 0.039(4) -0.005(3) 0.006(3) 0.006(3)
C12 0.054(4) 0.047(4) 0.030(4) -0.005(3) 0.001(3) -0.010(3)
C22 0.030(3) 0.025(4) 0.040(3) 0.002(3) 0.007(2) 0.001(2)
C74 0.032(3) 0.030(4) 0.038(4) -0.005(3) 0.006(3) 0.007(3)
C19 0.039(3) 0.037(4) 0.028(3) 0.001(3) 0.001(3) -0.007(3)
C72 0.038(3) 0.042(4) 0.052(4) -0.004(4) 0.002(3) -0.002(3)
C18 0.026(3) 0.028(3) 0.034(3) 0.003(3) 0.007(3) -0.007(2)
C26 0.038(4) 0.058(5) 0.042(4) -0.008(3) -0.008(3) -0.009(3)
C4 0.025(3) 0.035(4) 0.051(4) 0.006(3) 0.010(3) -0.001(3)
C67 0.049(4) 0.025(3) 0.044(4) 0.003(3) 0.008(3) 0.008(3)
C14 0.049(4) 0.040(4) 0.044(4) -0.001(3) 0.001(3) 0.016(3)
C20 0.033(3) 0.045(4) 0.033(3) 0.004(3) -0.008(3) -0.016(3)
C76 0.039(4) 0.058(5) 0.034(3) 0.014(3) -0.006(3) 0.005(3)
C73 0.034(3) 0.027(3) 0.040(4) -0.015(3) 0.011(3) 0.002(3)
C13 0.054(4) 0.038(4) 0.044(4) 0.005(3) 0.017(3) -0.003(3)
C69 0.053(4) 0.046(4) 0.047(4) -0.004(4) -0.006(3) 0.020(4)
C62 0.076(5) 0.078(6) 0.036(4) 0.004(4) 0.005(4) 0.017(4)
C64 0.056(4) 0.031(4) 0.081(5) -0.008(4) 0.025(4) -0.009(3)
C70 0.044(4) 0.047(5) 0.056(5) -0.016(4) -0.019(3) 0.012(3)
C71 0.042(4) 0.049(5) 0.057(5) -0.012(4) -0.014(3) 0.008(3)

loop_
_atom_type_symbol
_atom_type_description
_atom_type_scat_dispersion_real
_atom_type_scat_dispersion_imag
_atom_type_scat_source
C C 0.0033 0.0016 'International Tables Vol C Tables 4.2.6.8 and 6.1.1.4'
H H 0.0000 0.0000 'International Tables Vol C Tables 4.2.6.8 and 6.1.1.4'
Cl Cl 0.1484 0.1585 'International Tables Vol C Tables 4.2.6.8 and 6.1.1.4'
N N 0.0061 0.0033 'International Tables Vol C Tables 4.2.6.8 and 6.1.1.4'
O O 0.0106 0.0060 'International Tables Vol C Tables 4.2.6.8 and 6.1.1.4'
S S 0.1246 0.1234 'International Tables Vol C Tables 4.2.6.8 and 6.1.1.4'

loop_
_geom_angle_atom_site_label_1
_geom_angle_atom_site_label_2
_geom_angle_atom_site_label_3
_geom_angle
_geom_angle_site_symmetry_1
_geom_angle_site_symmetry_3
_geom_angle_publ_flag
O10 S9 N8 116.2(2) . . ?
O10 S9 C11 105.7(2) . . ?
N8 S9 C11 97.0(3) . . ?
O60 S59 N58 104.5(2) . . ?
O60 S59 C61 107.0(3) . . ?
N58 S59 C61 97.7(3) . . ?
C7 N8 S9 126.2(4) . . ?
C2 N25 C26 121.9(5) . . ?
C2 N25 H25 119.7 . . ?
C26 N25 H25 118.4 . . ?
C57 N58 S59 117.0(4) . . ?
C52 N75 C76 121.5(5) . . ?
C52 N75 H75 118.2 . . ?
C76 N75 H75 116.7 . . ?
N8 C7 C1 120.0(5) . . ?
N8 C7 C15 125.2(5) . . ?
C1 C7 C15 114.8(5) . . ?
C12 C11 C13 110.5(5) . . ?
C12 C11 C14 112.8(6) . . ?
C13 C11 C14 110.8(5) . . ?
C12 C11 S9 110.2(4) . . ?
C13 C11 S9 103.4(4) . . ?
C14 C11 S9 108.7(4) . . ?
C55 C56 C51 122.0(5) . . ?
C55 C56 H56 118.3 . . ?
C51 C56 H56 119.7 . . ?
N58 C57 C51 120.2(5) . . ?
N58 C57 C65 124.8(5) . . ?
C51 C57 C65 114.9(5) . . ?
C74 C65 C66 119.3(5) . . ?
C74 C65 C57 121.6(5) . . ?
C66 C65 C57 119.1(5) . . ?
C56 C51 C52 116.7(5) . . ?
C56 C51 C57 118.4(5) . . ?
C52 C51 C57 124.8(5) . . ?
C18 C23 C22 120.6(5) . . ?
C18 C23 C24 118.4(5) . . ?
C22 C23 C24 121.1(5) . . ?
C4 C3 C2 120.7(6) . . ?
C4 C3 H3 124.6 . . ?
C2 C3 H3 113.8 . . ?
C56 C55 C54 120.4(5) . . ?
C56 C55 Cl77 120.3(4) . . ?
C54 C55 Cl77 119.3(5) . . ?
C61 C63 H63A 110.5 . . ?
C61 C63 H63B 109.2 . . ?
H63A C63 H63B 109.5 . . ?
C61 C63 H63C 108.7 . . ?
H63A C63 H63C 109.5 . . ?
H63B C63 H63C 109.5 . . ?
C5 C6 C1 121.8(5) . . ?
C5 C6 H6 118.7 . . ?
C1 C6 H6 119.4 . . ?
N75 C52 C53 120.6(5) . . ?
N75 C52 C51 120.5(5) . . ?
C53 C52 C51 118.9(5) . . ?
C15 C24 C23 120.3(5) . . ?
C15 C24 H24 120.2 . . ?
C23 C24 H24 119.3 . . ?
C24 C15 C16 120.2(5) . . ?
C24 C15 C7 118.7(5) . . ?
C16 C15 C7 120.8(5) . . ?
C6 C1 C2 118.2(5) . . ?
C6 C1 C7 118.7(5) . . ?
C2 C1 C7 123.1(5) . . ?
C17 C16 C15 120.4(5) . . ?
C17 C16 H16 120.1 . . ?
C15 C16 H16 119.5 . . ?
C54 C53 C52 122.7(5) . . ?
C54 C53 H53 116.3 . . ?
C52 C53 H53 120.9 . . ?
C67 C68 C73 120.0(6) . . ?
C67 C68 C69 122.6(6) . . ?
C73 C68 C69 117.4(6) . . ?
C6 C5 C4 120.7(5) . . ?
C6 C5 Cl27 119.8(5) . . ?
C4 C5 Cl27 119.4(5) . . ?
C22 C21 C20 121.6(6) . . ?
C22 C21 H21 119.3 . . ?
C20 C21 H21 119.1 . . ?
N25 C2 C3 119.9(5) . . ?
N25 C2 C1 122.0(5) . . ?
C3 C2 C1 118.1(5) . . ?
C16 C17 C18 120.7(6) . . ?
C16 C17 H17 123.0 . . ?
C18 C17 H17 115.6 . . ?
C62 C61 C64 112.2(6) . . ?
C62 C61 C63 110.6(5) . . ?
C64 C61 C63 111.6(5) . . ?
C62 C61 S59 112.4(4) . . ?
C64 C61 S59 106.0(4) . . ?
C63 C61 S59 103.8(4) . . ?
C67 C66 C65 120.9(6) . . ?
C67 C66 H66 120.2 . . ?
C65 C66 H66 118.9 . . ?
C53 C54 C55 118.8(5) . . ?
C53 C54 H54 123.0 . . ?
C55 C54 H54 118.2 . . ?
C11 C12 H12A 110.0 . . ?
C11 C12 H12B 109.5 . . ?
H12A C12 H12B 109.5 . . ?
C11 C12 H12C 109.0 . . ?
H12A C12 H12C 109.5 . . ?
H12B C12 H12C 109.5 . . ?
C21 C22 C23 119.5(6) . . ?
C21 C22 H22 123.2 . . ?
C23 C22 H22 116.9 . . ?
C65 C74 C73 121.3(6) . . ?
C65 C74 H74 119.5 . . ?
C73 C74 H74 119.1 . . ?
C20 C19 C18 120.7(6) . . ?
C20 C19 H19 115.3 . . ?
C18 C19 H19 123.8 . . ?
C71 C72 C73 120.1(7) . . ?
C71 C72 H72 121.0 . . ?
C73 C72 H72 118.9 . . ?
C17 C18 C23 120.0(5) . . ?
C17 C18 C19 122.3(6) . . ?
C23 C18 C19 117.7(5) . . ?
N25 C26 H26A 109.2 . . ?
N25 C26 H26B 109.5 . . ?
H26A C26 H26B 109.5 . . ?
N25 C26 H26C 109.7 . . ?
H26A C26 H26C 109.5 . . ?
H26B C26 H26C 109.5 . . ?
C5 C4 C3 120.3(6) . . ?
C5 C4 H4 120.6 . . ?
C3 C4 H4 119.1 . . ?
C66 C67 C68 120.6(6) . . ?
C66 C67 H67 120.0 . . ?
C68 C67 H67 119.4 . . ?
C11 C14 H14A 109.9 . . ?
C11 C14 H14B 108.7 . . ?
H14A C14 H14B 109.5 . . ?
C11 C14 H14C 109.8 . . ?
H14A C14 H14C 109.5 . . ?
H14B C14 H14C 109.5 . . ?
C19 C20 C21 119.8(5) . . ?
C19 C20 H20 119.8 . . ?
C21 C20 H20 120.4 . . ?
N75 C76 H76A 111.0 . . ?
N75 C76 H76B 108.7 . . ?
H76A C76 H76B 109.5 . . ?
N75 C76 H76C 108.8 . . ?
H76A C76 H76C 109.5 . . ?
H76B C76 H76C 109.5 . . ?
C72 C73 C68 120.4(6) . . ?
C72 C73 C74 121.8(6) . . ?
C68 C73 C74 117.7(5) . . ?
C11 C13 H13A 109.5 . . ?
C11 C13 H13B 110.0 . . ?
H13A C13 H13B 109.5 . . ?
C11 C13 H13C 108.8 . . ?
H13A C13 H13C 109.5 . . ?
H13B C13 H13C 109.5 . . ?
C70 C69 C68 120.3(7) . . ?
C70 C69 H69 121.3 . . ?
C68 C69 H69 118.4 . . ?
C61 C62 H62A 110.4 . . ?
C61 C62 H62B 109.5 . . ?
H62A C62 H62B 109.5 . . ?
C61 C62 H62C 108.5 . . ?
H62A C62 H62C 109.5 . . ?
H62B C62 H62C 109.5 . . ?
C61 C64 H64A 109.0 . . ?
C61 C64 H64B 109.2 . . ?
H64A C64 H64B 109.5 . . ?
C61 C64 H64C 110.2 . . ?
H64A C64 H64C 109.5 . . ?
H64B C64 H64C 109.5 . . ?
C69 C70 C71 120.8(6) . . ?
C69 C70 H70 120.0 . . ?
C71 C70 H70 119.2 . . ?
C72 C71 C70 121.0(7) . . ?
C72 C71 H71 120.2 . . ?
C70 C71 H71 118.8 . . ?

loop_
_geom_bond_atom_site_label_1
_geom_bond_atom_site_label_2
_geom_bond_distance
_geom_bond_site_symmetry_2
_geom_bond_publ_flag
S9 O10 1.476(4) . ?
S9 N8 1.693(5) . ?
S9 C11 1.858(6) . ?
Cl77 C55 1.749(6) . ?
S59 O60 1.478(4) . ?
S59 N58 1.722(5) . ?
S59 C61 1.830(6) . ?
Cl27 C5 1.743(6) . ?
N8 C7 1.296(7) . ?
N25 C2 1.360(7) . ?
N25 C26 1.449(7) . ?
N25 H25 0.9600 . ?
N58 C57 1.291(7) . ?
N75 C52 1.361(7) . ?
N75 C76 1.457(7) . ?
N75 H75 0.9481 . ?
C7 C1 1.479(8) . ?
C7 C15 1.515(7) . ?
C11 C12 1.503(8) . ?
C11 C13 1.528(8) . ?
C11 C14 1.536(8) . ?
C56 C55 1.372(8) . ?
C56 C51 1.417(7) . ?
C56 H56 0.9600 . ?
C57 C51 1.464(8) . ?
C57 C65 1.503(7) . ?
C65 C74 1.348(8) . ?
C65 C66 1.431(9) . ?
C51 C52 1.432(7) . ?
C23 C18 1.413(8) . ?
C23 C22 1.411(8) . ?
C23 C24 1.447(7) . ?
C3 C4 1.394(8) . ?
C3 C2 1.416(8) . ?
C3 H3 1.0025 . ?
C55 C54 1.400(8) . ?
C63 C61 1.539(8) . ?
C63 H63A 0.9598 . ?
C63 H63B 0.9600 . ?
C63 H63C 0.9600 . ?
C6 C5 1.363(8) . ?
C6 C1 1.406(7) . ?
C6 H6 0.9794 . ?
C52 C53 1.399(8) . ?
C24 C15 1.364(7) . ?
C24 H24 0.9971 . ?
C15 C16 1.422(8) . ?
C1 C2 1.439(7) . ?
C16 C17 1.369(8) . ?
C16 H16 0.9599 . ?
C53 C54 1.362(8) . ?
C53 H53 1.0331 . ?
C68 C67 1.390(9) . ?
C68 C73 1.425(8) . ?
C68 C69 1.453(8) . ?
C5 C4 1.372(8) . ?
C21 C22 1.355(8) . ?
C21 C20 1.400(9) . ?
C21 H21 0.9602 . ?
C17 C18 1.404(8) . ?
C17 H17 0.9912 . ?
C61 C62 1.519(9) . ?
C61 C64 1.518(8) . ?
C66 C67 1.363(8) . ?
C66 H66 0.9600 . ?
C54 H54 0.9694 . ?
C12 H12A 0.9598 . ?
C12 H12B 0.9598 . ?
C12 H12C 0.9601 . ?
C22 H22 0.9961 . ?
C74 C73 1.440(8) . ?
C74 H74 0.9599 . ?
C19 C20 1.372(9) . ?
C19 C18 1.424(8) . ?
C19 H19 0.9634 . ?
C72 C71 1.350(9) . ?
C72 C73 1.413(9) . ?
C72 H72 0.9599 . ?
C26 H26A 0.9599 . ?
C26 H26B 0.9601 . ?
C26 H26C 0.9600 . ?
C4 H4 0.9600 . ?
C67 H67 0.9600 . ?
C14 H14A 0.9600 . ?
C14 H14B 0.9600 . ?
C14 H14C 0.9600 . ?
C20 H20 0.9599 . ?
C76 H76A 0.9601 . ?
C76 H76B 0.9600 . ?
C76 H76C 0.9599 . ?
C13 H13A 0.9601 . ?
C13 H13B 0.9600 . ?
C13 H13C 0.9598 . ?
C69 C70 1.350(10) . ?
C69 H69 0.9598 . ?
C62 H62A 0.9601 . ?
C62 H62B 0.9600 . ?
C62 H62C 0.9597 . ?
C64 H64A 0.9601 . ?
C64 H64B 0.9600 . ?
C64 H64C 0.9599 . ?
C70 C71 1.422(10) . ?
C70 H70 0.9599 . ?
C71 H71 0.9600 . ?

loop_
_geom_torsion_atom_site_label_1
_geom_torsion_atom_site_label_2
_geom_torsion_atom_site_label_3
_geom_torsion_atom_site_label_4
_geom_torsion
_geom_torsion_site_symmetry_1
_geom_torsion_site_symmetry_2
_geom_torsion_site_symmetry_3
_geom_torsion_site_symmetry_4
_geom_torsion_publ_flag
O10 S9 N8 C7 -7.9(6) . . . . ?
C11 S9 N8 C7 -119.3(5) . . . . ?
O60 S59 N58 C57 -122.5(5) . . . . ?
C61 S59 N58 C57 127.6(5) . . . . ?
S9 N8 C7 C1 -171.1(4) . . . . ?
S9 N8 C7 C15 11.0(8) . . . . ?
O10 S9 C11 C12 -178.6(4) . . . . ?
N8 S9 C11 C12 -58.8(5) . . . . ?
O10 S9 C11 C13 63.3(4) . . . . ?
N8 S9 C11 C13 -176.8(4) . . . . ?
O10 S9 C11 C14 -54.4(5) . . . . ?
N8 S9 C11 C14 65.4(4) . . . . ?
S59 N58 C57 C51 178.4(4) . . . . ?
S59 N58 C57 C65 -2.9(8) . . . . ?
N58 C57 C65 C74 -103.8(7) . . . . ?
C51 C57 C65 C74 75.0(7) . . . . ?
N58 C57 C65 C66 79.0(8) . . . . ?
C51 C57 C65 C66 -102.2(6) . . . . ?
C55 C56 C51 C52 3.6(8) . . . . ?
C55 C56 C51 C57 -173.8(5) . . . . ?
N58 C57 C51 C56 -168.1(5) . . . . ?
C65 C57 C51 C56 13.1(7) . . . . ?
N58 C57 C51 C52 14.8(9) . . . . ?
C65 C57 C51 C52 -164.0(5) . . . . ?
C51 C56 C55 C54 2.6(8) . . . . ?
C51 C56 C55 Cl77 -179.3(4) . . . . ?
C76 N75 C52 C53 -13.3(8) . . . . ?
C76 N75 C52 C51 166.9(5) . . . . ?
C56 C51 C52 N75 171.9(5) . . . . ?
C57 C51 C52 N75 -10.9(8) . . . . ?
C56 C51 C52 C53 -7.8(8) . . . . ?
C57 C51 C52 C53 169.3(5) . . . . ?
C18 C23 C24 C15 -1.0(8) . . . . ?
C22 C23 C24 C15 -180.0(5) . . . . ?
C23 C24 C15 C16 0.8(8) . . . . ?
C23 C24 C15 C7 174.8(5) . . . . ?
N8 C7 C15 C24 106.6(7) . . . . ?
C1 C7 C15 C24 -71.3(7) . . . . ?
N8 C7 C15 C16 -79.4(8) . . . . ?
C1 C7 C15 C16 102.7(6) . . . . ?
C5 C6 C1 C2 -1.6(8) . . . . ?
C5 C6 C1 C7 177.2(5) . . . . ?
N8 C7 C1 C6 165.1(5) . . . . ?
C15 C7 C1 C6 -16.8(7) . . . . ?
N8 C7 C1 C2 -16.1(8) . . . . ?
C15 C7 C1 C2 161.9(5) . . . . ?
C24 C15 C16 C17 0.3(8) . . . . ?
C7 C15 C16 C17 -173.5(5) . . . . ?
N75 C52 C53 C54 -173.5(5) . . . . ?
C51 C52 C53 C54 6.3(9) . . . . ?
C1 C6 C5 C4 -2.4(9) . . . . ?
C1 C6 C5 Cl27 179.9(4) . . . . ?
C26 N25 C2 C3 2.8(8) . . . . ?
C26 N25 C2 C1 -176.4(5) . . . . ?
C4 C3 C2 N25 176.2(5) . . . . ?
C4 C3 C2 C1 -4.5(8) . . . . ?
C6 C1 C2 N25 -175.8(5) . . . . ?
C7 C1 C2 N25 5.4(8) . . . . ?
C6 C1 C2 C3 4.9(8) . . . . ?
C7 C1 C2 C3 -173.8(5) . . . . ?
C15 C16 C17 C18 -1.3(9) . . . . ?
O60 S59 C61 C62 -60.8(5) . . . . ?
N58 S59 C61 C62 47.0(5) . . . . ?
O60 S59 C61 C64 176.4(4) . . . . ?
N58 S59 C61 C64 -75.8(4) . . . . ?
O60 S59 C61 C63 58.7(4) . . . . ?
N58 S59 C61 C63 166.5(4) . . . . ?
C74 C65 C66 C67 -3.8(9) . . . . ?
C57 C65 C66 C67 173.5(6) . . . . ?
C52 C53 C54 C55 0.0(9) . . . . ?
C56 C55 C54 C53 -4.5(8) . . . . ?
Cl77 C55 C54 C53 177.4(4) . . . . ?
C20 C21 C22 C23 -0.3(9) . . . . ?
C18 C23 C22 C21 0.7(8) . . . . ?
C24 C23 C22 C21 179.7(5) . . . . ?
C66 C65 C74 C73 2.6(8) . . . . ?
C57 C65 C74 C73 -174.6(5) . . . . ?
C16 C17 C18 C23 1.1(9) . . . . ?
C16 C17 C18 C19 -178.9(5) . . . . ?
C22 C23 C18 C17 179.0(5) . . . . ?
C24 C23 C18 C17 0.0(8) . . . . ?
C22 C23 C18 C19 -0.9(8) . . . . ?
C24 C23 C18 C19 -179.9(5) . . . . ?
C20 C19 C18 C17 -179.2(6) . . . . ?
C20 C19 C18 C23 0.7(8) . . . . ?
C6 C5 C4 C3 2.9(9) . . . . ?
Cl27 C5 C4 C3 -179.4(4) . . . . ?
C2 C3 C4 C5 0.7(8) . . . . ?
C65 C66 C67 C68 2.1(9) . . . . ?
C73 C68 C67 C66 0.8(9) . . . . ?
C69 C68 C67 C66 -179.3(6) . . . . ?
C18 C19 C20 C21 -0.4(9) . . . . ?
C22 C21 C20 C19 0.1(9) . . . . ?
C71 C72 C73 C68 0.6(9) . . . . ?
C71 C72 C73 C74 -177.5(6) . . . . ?
C67 C68 C73 C72 179.9(6) . . . . ?
C69 C68 C73 C72 0.0(8) . . . . ?
C67 C68 C73 C74 -1.9(8) . . . . ?
C69 C68 C73 C74 178.1(5) . . . . ?
C65 C74 C73 C72 178.3(6) . . . . ?
C65 C74 C73 C68 0.2(8) . . . . ?
C67 C68 C69 C70 179.3(7) . . . . ?
C73 C68 C69 C70 -0.8(9) . . . . ?
C68 C69 C70 C71 1.0(11) . . . . ?
C73 C72 C71 C70 -0.4(10) . . . . ?
C69 C70 C71 C72 -0.4(11) . . . . ?
